data_2005897
loop_
_publ_author_name
'Ng, S. W.'

_publ_contact_author
;
     Assoc. Prof. Seik Weng Ng
     Institute of Advanced Studies
     University of Malaya
     50603 Kuala Lumpur
     Malaysia
;
_publ_section_title
;
 Tribenzyltin Chloride
;
_journal_issue 1
_journal_name_full 'Acta Crystallographica Section C'
_journal_page_first 56
_journal_page_last 58
_journal_paper_doi 10.1107/S0108270196011614
_journal_volume 53
_journal_year 1997
_chemical_formula_iupac '[Sn Cl (C7 H7)3]'
_chemical_formula_moiety '[(C~7~H~7~)~3~ClSn]'
_chemical_formula_sum 'C21 H21 Cl Sn'
_chemical_formula_weight 427.52
_chemical_name_common 'tribenzyltin chloride'
_chemical_name_systematic
;
 chlorotris(phenylmethyl)stannane
;
_space_group_IT_number 146
_symmetry_cell_setting trigonal
_symmetry_space_group_name_Hall 'R 3'
_symmetry_space_group_name_H-M 'R 3 :H'
_audit_creation_method SHELXL
_cell_angle_alpha 90.00
_cell_angle_beta 90.00
_cell_angle_gamma 120.00
_cell_formula_units_Z 3
_cell_length_a 16.942(1)
_cell_length_b 16.942(1)
_cell_length_c 5.9187(4)
_cell_measurement_reflns_used 25
_cell_measurement_temperature 298(2)
_cell_measurement_theta_max 12.75
_cell_measurement_theta_min 12.25
_cell_volume 1471.25(16)
_computing_cell_refinement 'CAD-4 VAX/PC'
_computing_data_collection 'CAD-4 VAX/PC (Enraf Nonius, 1988)'
_computing_data_reduction 'NRCVAX (Gabe, Le Page, Charland, Lee & White, 1989)'
_computing_molecular_graphics 'SHELXTL/PC (Sheldrick, 1990b)'
_computing_publication_material SHELXL93
_computing_structure_refinement 'SHELXL93 (Sheldrick, 1993)'
_computing_structure_solution 'SHELXS86 (Sheldrick, 1990a)'
_diffrn_ambient_temperature 298(2)
_diffrn_measurement_device 'Enraf-Nonius CAD-4'
_diffrn_measurement_method \w-scan
_diffrn_radiation_monochromator graphite
_diffrn_radiation_source 'fine-focus sealed tube'
_diffrn_radiation_type MoK\a
_diffrn_radiation_wavelength 0.71073
_diffrn_reflns_av_R_equivalents 0.0291
_diffrn_reflns_av_sigmaI/netI 0.0258
_diffrn_reflns_limit_h_max 22
_diffrn_reflns_limit_h_min 0
_diffrn_reflns_limit_k_max 18
_diffrn_reflns_limit_k_min -22
_diffrn_reflns_limit_l_max 7
_diffrn_reflns_limit_l_min -7
_diffrn_reflns_number 2305
_diffrn_reflns_theta_max 27.48
_diffrn_reflns_theta_min 2.40
_diffrn_standards_decay_% 5.1
_diffrn_standards_interval_time 30
_diffrn_standards_number 3
_exptl_absorpt_coefficient_mu 1.436
_exptl_absorpt_correction_T_max 0.60
_exptl_absorpt_correction_T_min 0.56
_exptl_absorpt_correction_type '\y-scan (North, Phillips & Mathews, 1968)'
_exptl_crystal_colour colourless
_exptl_crystal_density_diffrn 1.448
_exptl_crystal_density_meas ?
_exptl_crystal_description block
_exptl_crystal_F_000 642
_exptl_crystal_size_max 0.50
_exptl_crystal_size_mid 0.45
_exptl_crystal_size_min 0.35
_refine_diff_density_max 0.790
_refine_diff_density_min -0.174
_refine_ls_abs_structure_details 'Flack & Schwarzenbach (1988)'
_refine_ls_abs_structure_Flack -0.09(4)
_refine_ls_extinction_method none
_refine_ls_goodness_of_fit_all 1.065
_refine_ls_goodness_of_fit_obs 1.065
_refine_ls_hydrogen_treatment 'H atoms: U(H) = 1.5U~eq~(C)'
_refine_ls_matrix_type full
_refine_ls_number_parameters 70
_refine_ls_number_reflns 1490
_refine_ls_number_restraints 1
_refine_ls_restrained_S_all 1.064
_refine_ls_restrained_S_obs 1.064
_refine_ls_R_factor_all 0.0229
_refine_ls_R_factor_obs 0.0229
_refine_ls_shift/esd_max 0.000
_refine_ls_shift/esd_mean 0.000
_refine_ls_structure_factor_coef Fsqd
_refine_ls_weighting_details 'w = 1/[\s^2^(Fo^2^)+(0.0363P)^2^] where P=(Fo^2^+2Fc^2^)/3'
_refine_ls_weighting_scheme calc
_refine_ls_wR_factor_all 0.0563
_refine_ls_wR_factor_obs 0.0563
_reflns_number_observed 1490
_reflns_number_total 1490
_reflns_observed_criterion >2sigma(I)
_cod_data_source_file sk1046.cif
_cod_data_source_block ipt182
_cod_depositor_comments
;
The following automatic conversions were performed:
'_symmetry_cell_setting' value 'Trigonal' changed to 'trigonal' according
to '/home/saulius/struct/CIF-dictionaries/cif_core.dic' dictionary named
'cif_core.dic' version 2.4.1 from 2010-06-29.

Automatic conversion script
Id: cif_fix_enum 1527 2010-12-29 10:47:43Z saulius 

The following automatic conversions were performed:

'_symmetry_cell_setting' value 'Trigonal' changed to 'trigonal'
according to /home/saulius/struct/CIF-dictionaries/cif_core.dic
dictionary named 'cif_core.dic' version 2.4.1 from 2010-06-29.

Automatic conversion script
Id: cif_fix_values 1715 2011-07-08 13:25:40Z adriana 

The following automatic conversions were performed:

'_exptl_crystal_density_meas' value 'not measured' was changed to '?'
- the value is perceived as not measured.

Automatic conversion script
Id: cif_fix_values 3008 2015-01-20 13:52:24Z robertas 

The following automatic conversions were performed:

'_refine_ls_weighting_scheme' value 'calc w =
1/[\s^2^(Fo^2^)+(0.0363P)^2^] where P=(Fo^2^+2Fc^2^)/3' was changed
to 'calc'. New tag '_refine_ls_weighting_details' was created. The
value of the new tag was set to 'w = 1/[\s^2^(Fo^2^)+(0.0363P)^2^]
where P=(Fo^2^+2Fc^2^)/3'.

Automatic conversion script
Id: cif_fix_values 3143 2015-03-26 13:38:13Z robertas 
;
_cod_original_cell_volume 1471.3(2)
_cod_original_sg_symbol_H-M 'R 3'
_cod_database_code 2005897

loop_
_symmetry_equiv_pos_as_xyz
'x, y, z'
'-y, x-y, z'
'-x+y, -x, z'
'x+2/3, y+1/3, z+1/3'
'-y+2/3, x-y+1/3, z+1/3'
'-x+y+2/3, -x+1/3, z+1/3'
'x+1/3, y+2/3, z+2/3'
'-y+1/3, x-y+2/3, z+2/3'
'-x+y+1/3, -x+2/3, z+2/3'

loop_
_atom_site_aniso_label
_atom_site_aniso_U_11
_atom_site_aniso_U_22
_atom_site_aniso_U_33
_atom_site_aniso_U_12
_atom_site_aniso_U_13
_atom_site_aniso_U_23
Sn1 0.05110(10) 0.05110(10) 0.04560(10) 0.02554(6) 0.000 0.000
Cl1 0.1240(10) 0.1240(10) 0.0439(7) 0.0618(5) 0.000 0.000
C1 0.063(2) 0.062(2) 0.072(2) 0.037(2) -0.004(2) -0.001(2)
C2 0.075(2) 0.055(2) 0.056(2) 0.039(2) -0.0060(10) 0.0030(10)
C3 0.083(3) 0.074(2) 0.091(3) 0.044(2) 0.009(2) 0.014(2)
C4 0.077(3) 0.079(3) 0.193(8) 0.032(3) 0.003(4) 0.048(4)
C5 0.162(7) 0.057(3) 0.200(10) 0.020(3) -0.103(7) 0.005(4)
C6 0.270(10) 0.061(3) 0.102(5) 0.044(5) -0.064(6) -0.020(3)
C7 0.179(6) 0.068(2) 0.069(2) 0.049(3) 0.002(3) -0.010(2)

loop_
_atom_site_label
_atom_site_occupancy
_atom_site_fract_x
_atom_site_fract_y
_atom_site_fract_z
_atom_site_U_iso_or_equiv
_atom_site_thermal_displace_type
_atom_site_calc_flag
_atom_site_refinement_flags
_atom_site_type_symbol
Sn1 1 0 0 0.0029 0.0493(1) Uani d S Sn
Cl1 1 0 0 -0.4004(3) 0.0971(6) Uani d S Cl
C1 1 0.0187(2) -0.1127(2) 0.0809(7) 0.0631(7) Uani d . C
H1A 1 0.0694(2) -0.1078(2) -0.0064(7) 0.095 Uiso calc R H
H1B 1 0.0338(2) -0.1104(2) 0.2397(7) 0.095 Uiso calc R H
C2 1 -0.0642(3) -0.2016(2) 0.0313(6) 0.0593(7) Uani d . C
C3 1 -0.1357(3) -0.2405(3) 0.1814(9) 0.081(1) Uani d . C
H3 1 -0.1317(3) -0.2112(3) 0.3174(9) 0.120 Uiso calc R H
C4 1 -0.2132(4) -0.3221(4) 0.134(2) 0.119(2) Uani d . C
H4 1 -0.2607(4) -0.3479(4) 0.237(2) 0.179 Uiso calc R H
C5 1 -0.2197(7) -0.3648(4) -0.067(2) 0.156(5) Uani d . C
H5 1 -0.2723(7) -0.4194(4) -0.101(2) 0.234 Uiso calc R H
C6 1 -0.1500(8) -0.3278(4) -0.217(1) 0.160(4) Uani d . C
H6 1 -0.1549(8) -0.3573(4) -0.353(1) 0.241 Uiso calc R H
C7 1 -0.0718(6) -0.2468(3) -0.1690(9) 0.111(2) Uani d . C
H7 1 -0.0239(6) -0.2225(3) -0.2720(9) 0.166 Uiso calc R H

loop_
_atom_type_symbol
_atom_type_description
_atom_type_scat_dispersion_real
_atom_type_scat_dispersion_imag
_atom_type_scat_source
C C 0.0033 0.0016 'International Tables Vol C Tables 4.2.6.8 and 6.1.1.4'
H H 0.0000 0.0000 'International Tables Vol C Tables 4.2.6.8 and 6.1.1.4'
Cl Cl 0.1484 0.1585 'International Tables Vol C Tables 4.2.6.8 and 6.1.1.4'
Sn Sn -0.6537 1.4246 'International Tables Vol C Tables 4.2.6.8 and 6.1.1.4'

loop_
_geom_angle_atom_site_label_1
_geom_angle_atom_site_label_2
_geom_angle_atom_site_label_3
_geom_angle_site_symmetry_1
_geom_angle_site_symmetry_3
_geom_angle
_geom_angle_publ_flag
C1 Sn1 C1 . 2 115.46(8) yes
C1 Sn1 C1 . 3 115.46(8) yes
C1 Sn1 Cl1 . . 102.50(10) yes
C1 Sn1 Cl1 . 1_556 77.50(10) yes
C1 Sn1 C1 2 3 115.46(8) yes
C1 Sn1 Cl1 2 . 102.50(10) yes
C1 Sn1 Cl1 2 1_556 77.50(10) yes
C1 Sn1 Cl1 3 . 102.50(10) yes
C1 Sn1 Cl1 3 1_556 77.50(10) yes
Cl1 Sn1 Cl1 . 1_556 180 yes
C2 C1 Sn1 . . 112.1(2) yes
C3 C2 C7 . . 118.2(4) yes
C1 C2 C3 . . 121.1(4) yes
C1 C2 C7 . . 120.7(4) yes
C2 C3 C4 . . 121.1(6) yes
C3 C4 C5 . . 119.6(7) yes
C4 C5 C6 . . 120.2(6) yes
C5 C6 C7 . . 120.6(7) yes
C2 C7 C6 . . 120.3(7) yes

loop_
_geom_bond_atom_site_label_1
_geom_bond_atom_site_label_2
_geom_bond_site_symmetry_2
_geom_bond_distance
_geom_bond_publ_flag
Sn1 C1 . 2.136(3) yes
Sn1 C1 2 2.136(3) yes
Sn1 C1 3 2.136(3) yes
Sn1 Cl1 . 2.387(2) yes
Sn1 Cl1 1_556 3.531(2) yes
C1 C2 . 1.487(5) yes
C2 C3 . 1.376(6) yes
C2 C7 . 1.382(6) yes
C3 C4 . 1.378(8) yes
C4 C5 . 1.368(15) yes
C5 C6 . 1.355(15) yes
C6 C7 . 1.380(10) yes
